data_1549947
loop_
_publ_author_name
'Zu\~niga, Fco. Javier'
'Cruz-Cabeza, Aurora J.'
'Aretxabaleta, Xabier M.'
'de la Pinta, Noelia'
'Breczewski, Tomasz'
'Quesada-Moreno, Mar\'ia Mar'
'Avil\'es-Moreno, Juan Ram\'on'
'L\'opez-Gonz\'alez, Juan Jes\'us'
'Claramunt, Rosa M.'
'Elguero, Jose'

_publ_section_title
;
 Conformational aspects of polymorphs and phases of
 2-propyl-1<i>H</i>-benzimidazole
;
_journal_coeditor_code LQ5016SUP1
_journal_issue 6
_journal_name_full IUCrJ
_journal_page_first
;
;
_journal_paper_doi 10.1107/S2052252518011685
_journal_volume 5
_journal_year 2018
_chemical_formula_analytical 'C10 H12 N2'
_chemical_formula_moiety 'C10 H12 N2'
_chemical_formula_structural 'C10 H12 N2'
_chemical_formula_sum 'C10 H12 N2'
_chemical_formula_weight 160.2
_chemical_melting_point 431.6
_chemical_name_common '2-propyl-1H-benzimidazole '
_space_group_IT_number 57
_symmetry_cell_setting orthorhombic
_symmetry_Int_Tables_number 57
_symmetry_space_group_name_Hall '-P 2c 2ac'
_symmetry_space_group_name_H-M 'P c a m'
_cell_angle_alpha 90
_cell_angle_beta 90
_cell_angle_gamma 90
_cell_formula_units_Z 8
_cell_length_a 8.99566(12)
_cell_length_b 21.5226(3)
_cell_length_c 9.89820(12)
_cell_measurement_temperature 380
_cell_volume 1916.39(4)
_diffrn_ambient_temperature 380
_diffrn_detector 'lineal detector'
_diffrn_detector_type 'PSD STOE'
_diffrn_measurement_device 'two-circle diffractometer'
_diffrn_measurement_device_type 'Stadip Stoe'
_diffrn_radiation_monochromator 'Ge 111'
_diffrn_radiation_probe x-ray
_diffrn_radiation_type 'Cu K\a-1-'
_diffrn_radiation_wavelength 1.54051
_diffrn_source 'sealed X-ray tube'
_diffrn_source_target Cu
_exptl_absorpt_coefficient_mu 0.52
_exptl_absorpt_correction_type none
_exptl_crystal_density_diffrn 1.104
_exptl_crystal_F_000 688
_pd_char_colour white
_pd_instr_location ' ?'
_pd_meas_2theta_range_inc 0.01
_pd_meas_2theta_range_max 39.990
_pd_meas_2theta_range_min 5.000
_pd_meas_number_of_points 3500
_pd_meas_scan_method \w-scan
_pd_prep_temperature 295
_pd_proc_2theta_range_inc 0.01
_pd_proc_2theta_range_max 39.99
_pd_proc_2theta_range_min 5
_pd_proc_ls_pref_orient_corr none
_pd_proc_ls_profile_function Pseudo-Voigt
_pd_proc_ls_prof_R_factor 0.0385
_pd_proc_ls_prof_wR_expected 0.0395
_pd_proc_ls_prof_wR_factor 0.0505
_pd_spec_mounting 'quartz capillary'
_pd_spec_mount_mode transmission
_pd_spec_shape cylinder
_pd_spec_size_axial 10
_pd_spec_size_equat 0.5
_refine_diff_density_max 0.11
_refine_diff_density_min -0.11
_refine_ls_goodness_of_fit_all 1.28
_refine_ls_hydrogen_treatment constr
_refine_ls_number_constraints 0
_refine_ls_number_parameters 77
_refine_ls_number_restraints 28
_refine_ls_R_factor_all 0.0611
_refine_ls_R_factor_gt 0.0442
_refine_ls_shift/su_max 0.0499
_refine_ls_shift/su_mean 0.0041
_refine_ls_weighting_scheme sigma
_refine_ls_wR_factor_all 0.0448
_refine_ls_wR_factor_gt 0.0415
_cod_data_source_file lq5016.cif
_cod_data_source_block IIHT
_cod_depositor_comments
;
The following automatic conversions were performed:

'_diffrn_radiation_probe' value 'X-ray' changed to 'x-ray' according
to
/home/data/users/saulius/crontab/automatic-downloads/rss-feeds/IUCr/lib/dictionaries/cif_core.dic
dictionary named 'cif_core.dic' version 2.4.2 from 2011-04-26.

Automatic conversion script
Id: cif_fix_values 4973 2017-02-22 13:04:09Z antanas 
;
_cod_database_code 1549947

loop_
_space_group_symop_id
_space_group_symop_operation_xyz
1 x,y,z
2 -x,-y,z+1/2
3 -x+1/2,y,-z
4 x+1/2,-y,-z+1/2
5 -x,-y,-z
6 x,y,-z+1/2
7 x+1/2,-y,z
8 -x+1/2,y,z+1/2

loop_
_atom_site_label
_atom_site_type_symbol
_atom_site_fract_x
_atom_site_fract_y
_atom_site_fract_z
_atom_site_adp_type
_atom_site_U_iso_or_equiv
_atom_site_site_symmetry_multiplicity
_atom_site_occupancy
_atom_site_calc_flag
C1 C 0.2637(15) 0.4660(8) 0.768(5) Uiso 0.051(3) 8 0.5 d
C2 C 0.370(2) 0.3852(15) 0.813(4) Uiso 0.051(3) 8 0.5 d
C3 C 0.439(2) 0.3468(16) 0.907(4) Uiso 0.051(3) 8 0.5 d
C4 C 0.4942(13) 0.2897(14) 0.864(4) Uiso 0.051(3) 8 0.5 d
C5 C 0.4579(16) 0.2899(11) 0.728(4) Uiso 0.051(3) 8 0.5 d
C6 C 0.391(2) 0.3237(15) 0.624(4) Uiso 0.051(3) 8 0.5 d
C7 C 0.3396(19) 0.3798(15) 0.676(4) Uiso 0.051(3) 8 0.5 d
C8 C 0.1960(12) 0.5286(8) 0.788(3) Uiso 0.051(3) 8 0.5 d
C9 C 0.2934(19) 0.5813(6) 0.733(2) Uiso 0.051(3) 8 0.5 d
C10 C 0.410(2) 0.6015(7) 0.836(2) Uiso 0.051(3) 8 0.5 d
N1 N 0.2683(17) 0.4350(18) 0.648(4) Uiso 0.051(3) 8 0.5 d
N2 N 0.323(2) 0.4397(19) 0.876(4) Uiso 0.051(3) 8 0.5 d
H1 H 0.448552 0.359509 0.999048 Uiso 0.0608 8 0.5 d
H2 H 0.544331 0.25824 0.91598 Uiso 0.0608 8 0.5 d
H3 H 0.492496 0.251526 0.689791 Uiso 0.0608 8 0.5 d
H4 H 0.382658 0.310327 0.532247 Uiso 0.0608 8 0.5 d
H5 H 0.177111 0.535307 0.881862 Uiso 0.0608 8 0.5 d
H6 H 0.100581 0.52988 0.744191 Uiso 0.0608 8 0.5 d
H7 H 0.341845 0.567853 0.651629 Uiso 0.0608 8 0.5 d
H8 H 0.231955 0.616126 0.709829 Uiso 0.0608 8 0.5 d
H9 H 0.375646 0.592252 0.925683 Uiso 0.0608 8 0.5 d
H10 H 0.501477 0.579484 0.819686 Uiso 0.0608 8 0.5 d
H11 H 0.42751 0.645324 0.827987 Uiso 0.0608 8 0.5 d
H1n1 H 0.233386 0.447376 0.571091 Uiso 0.0608 8 0.5 d
C11 C 0.7411(13) 0.8494(4) 0.793(3) Uiso 0.051(3) 8 0.5 d
C12 C 0.945(3) 0.9037(12) 0.845(4) Uiso 0.051(3) 8 0.5 d
C13 C 1.066(3) 0.9349(16) 0.900(4) Uiso 0.051(3) 8 0.5 d
C14 C 1.1692(15) 0.9675(9) 0.824(4) Uiso 0.051(3) 8 0.5 d
C15 C 1.114(2) 0.9583(9) 0.694(4) Uiso 0.051(3) 8 0.5 d
C16 C 1.006(3) 0.9321(17) 0.611(4) Uiso 0.051(3) 8 0.5 d
C17 C 0.917(3) 0.9028(10) 0.707(4) Uiso 0.051(3) 8 0.5 d
C18 C 0.6036(13) 0.8107(4) 0.796(2) Uiso 0.051(3) 8 0.5 d
C19 C 0.4902(17) 0.8339(5) 0.692(2) Uiso 0.051(3) 8 0.5 d
C20 C 0.3493(15) 0.7941(6) 0.695(3) Uiso 0.051(3) 8 0.5 d
N3 N 0.793(2) 0.8696(11) 0.671(3) Uiso 0.051(3) 8 0.5 d
N4 N 0.826(3) 0.8683(13) 0.893(2) Uiso 0.051(3) 8 0.5 d
H12 H 1.078345 0.93394 0.996355 Uiso 0.0608 8 0.5 d
H13 H 1.255352 0.990186 0.852538 Uiso 0.0608 8 0.5 d
H14 H 1.180992 0.979773 0.634578 Uiso 0.0608 8 0.5 d
H15 H 0.995606 0.933777 0.514725 Uiso 0.0608 8 0.5 d
H16 H 0.560659 0.812289 0.884429 Uiso 0.0608 8 0.5 d
H17 H 0.628504 0.768277 0.776569 Uiso 0.0608 8 0.5 d
H18 H 0.533197 0.832455 0.603437 Uiso 0.0608 8 0.5 d
H19 H 0.465027 0.876312 0.711427 Uiso 0.0608 8 0.5 d
H20 H 0.266026 0.819503 0.720279 Uiso 0.0608 8 0.5 d
H21 H 0.332246 0.776773 0.607014 Uiso 0.0608 8 0.5 d
H22 H 0.36115 0.761198 0.759483 Uiso 0.0608 8 0.5 d
H1n3 H 0.756257 0.863225 0.5911 Uiso 0.0608 8 0.5 d

loop_
_atom_type_symbol
_atom_type_scat_dispersion_real
_atom_type_scat_dispersion_imag
_atom_type_scat_source
C 0.0191 0.0096 'International Tables Vol C tables 4.2.6.8 and 6.1.1.1'
H 0.0000 0.0000 'International Tables Vol C tables 4.2.6.8 and 6.1.1.1'
N 0.0329 0.0188 'International Tables Vol C tables 4.2.6.8 and 6.1.1.1'

loop_
_geom_angle_atom_site_label_1
_geom_angle_atom_site_label_2
_geom_angle_atom_site_label_3
_geom_angle
C8 C1 N1 125(3)
C8 C1 N2 117(4)
N1 C1 N2 119(3)
C3 C2 C7 134(3)
C3 C2 N2 110(3)
C7 C2 N2 117(3)
C2 C3 C4 119(3)
C2 C3 H1 120.45
C4 C3 H1 120.45
C3 C4 C5 102(3)
C3 C4 H2 129.11
C5 C4 H2 129.11
C4 C5 C6 145(3)
C4 C5 H3 107.52
C6 C5 H3 107.52
C5 C6 C7 109(3)
C5 C6 H4 125.34
C7 C6 H4 125.34
C2 C7 C6 111(3)
C2 C7 N1 102(3)
C6 C7 N1 147(4)
C1 C8 C9 112.9(15)
C1 C8 H5 109.47
C1 C8 H6 109.47
C9 C8 H5 109.47
C9 C8 H6 109.47
H5 C8 H6 105.78
C8 C9 C10 111.6(19)
C8 C9 H7 109.47
C8 C9 H8 109.47
C10 C9 H7 109.47
C10 C9 H8 109.47
H7 C9 H8 107.21
C9 C10 H9 109.47
C9 C10 H10 109.47
C9 C10 H11 109.47
H9 C10 H10 109.47
H9 C10 H11 109.47
H10 C10 H11 109.47
C1 N1 C7 106(3)
C1 N1 H1n1 127.19
C7 N1 H1n1 127.2
C1 N2 C2 97(3)
C18 C11 N3 119(2)
C18 C11 N4 130(2)
N3 C11 N4 111.7(16)
C13 C12 C17 122(3)
C13 C12 N4 137(4)
C17 C12 N4 101(2)
C12 C13 C14 124(4)
C12 C13 H12 118.1
C14 C13 H12 118.1
C13 C14 C15 101(2)
C13 C14 H13 129.47
C15 C14 H13 129.47
C14 C15 C16 148(3)
C14 C15 H14 105.84
C16 C15 H14 105.84
C15 C16 C17 101(3)
C15 C16 H15 129.74
C17 C16 H15 129.74
C12 C17 C16 124(3)
C12 C17 N3 114(3)
C16 C17 N3 122(4)
C11 C18 C19 111.0(13)
C11 C18 H16 109.47
C11 C18 H17 109.47
C19 C18 H16 109.47
C19 C18 H17 109.47
H16 C18 H17 107.9
C18 C19 C20 111.0(14)
C18 C19 H18 109.47
C18 C19 H19 109.47
C20 C19 H18 109.47
C20 C19 H19 109.47
H18 C19 H19 107.9
C19 C20 H20 109.47
C19 C20 H21 109.47
C19 C20 H22 109.47
H20 C20 H21 109.47
H20 C20 H22 109.47
H21 C20 H22 109.47
C11 N3 C17 103(2)
C11 N3 H1n3 128.69
C17 N3 H1n3 128.69
C11 N4 C12 111(2)

loop_
_geom_bond_atom_site_label_1
_geom_bond_atom_site_label_2
_geom_bond_distance
C1 C8 1.49(2)
C1 N1 1.36(6)
C1 N2 1.32(5)
C2 C3 1.39(5)
C2 C7 1.39(6)
C2 N2 1.40(5)
C3 C4 1.39(4)
C3 H1 0.96
C4 C5 1.39(5)
C4 H2 0.96
C5 C6 1.39(5)
C5 H3 0.96
C6 C7 1.39(5)
C6 H4 0.96
C7 N1 1.38(5)
C8 C9 1.53(2)
C8 H5 0.96
C8 H6 0.96
C9 C10 1.53(3)
C9 H7 0.96
C9 H8 0.96
C10 H9 0.96
C10 H10 0.96
C10 H11 0.96
N1 H1n1 0.87
C11 C18 1.490(15)
C11 N3 1.36(3)
C11 N4 1.32(3)
C12 C13 1.39(4)
C12 C17 1.39(6)
C12 N4 1.40(4)
C13 C14 1.39(4)
C13 H12 0.96
C14 C15 1.39(5)
C14 H13 0.96
C15 C16 1.39(4)
C15 H14 0.96
C16 C17 1.39(5)
C16 H15 0.96
C17 N3 1.38(3)
C18 C19 1.53(2)
C18 H16 0.96
C18 H17 0.96
C19 C20 1.53(2)
C19 H18 0.96
C19 H19 0.96
C20 H20 0.96
C20 H21 0.96
C20 H22 0.96
N3 H1n3 0.87

loop_
_geom_hbond_atom_site_label_D
_geom_hbond_atom_site_label_H
_geom_hbond_atom_site_label_A
_geom_hbond_site_symmetry_A
_geom_hbond_distance_DH
_geom_hbond_distance_HA
_geom_hbond_distance_DA
_geom_hbond_angle_DHA
N1 H1n1 N2 8_554 0.87 2.00 2.82(5) 156.19
N3 H1n3 N4 8_654 0.87 2.10 2.95(3) 167.77

loop_
_geom_torsion_atom_site_label_1
_geom_torsion_atom_site_label_2
_geom_torsion_atom_site_label_3
_geom_torsion_atom_site_label_4
_geom_torsion_site_symmetry_3
_geom_torsion_site_symmetry_4
_geom_torsion
N1 C1 C8 C9 . . -76(2)
N3 C11 C18 C19 . . -39(2)
C1 C8 C9 C10 . . -85(2)
C11 C18 C19 C20 . . 180(2)
C1 N1 N2 C1 4_554 4_554 53(5)
C11 N3 N4 C11 4_654 4_654 18(2)

loop_
_restr_distance_atom_site_label_1
_restr_distance_atom_site_label_2
_restr_distance_target
_restr_distance_target_weight_param
C2 C3 1.39 0.001
C3 C4 1.39 0.001
C4 C5 1.39 0.001
C5 C6 1.39 0.001
C6 C7 1.39 0.001
C7 C2 1.39 0.001
C12 C13 1.39 0.001
C13 C14 1.39 0.001
C14 C15 1.39 0.001
C15 C16 1.39 0.001
C16 C17 1.39 0.001
C17 C12 1.39 0.001
C18 C19 1.53 0.001
C19 C20 1.53 0.001
C8 C9 1.53 0.001
C9 C10 1.53 0.001
C1 C8 1.49 0.001
C11 C18 1.49 0.001
C1 N1 1.36 0.001
C11 N3 1.36 0.001
C1 N2 1.32 0.001
C11 N4 1.32 0.001
N2 C2 1.395 0.001
N4 C12 1.395 0.001
N1 C7 1.375 0.001
N3 C17 1.375 0.001

loop_
_restr_angle_atom_site_label_1
_restr_angle_atom_site_label_2
_restr_angle_atom_site_label_3
_restr_angle_target
_restr_angle_target_weight_param
C11 C18 C19 111 0.01
C18 C19 C20 111 0.01
